data_1516339
loop_
_publ_author_name
'Gietter, Amber A. S.'
'Gildner, Peter G.'
'Cinderella, Andrew P.'
'Watson, Donald A.'

_publ_section_title
;
 General Route for Preparing \b-Nitrocarbonyl Compounds Using Copper
 Thermal Redox Catalysis.
;
_journal_issue 11
_journal_name_full 'Organic letters'
_journal_page_first 3166
_journal_page_last 3169
_journal_paper_doi 10.1021/ol5014153
_journal_volume 16
_journal_year 2014
_chemical_absolute_configuration syn
_chemical_formula_sum 'C12 H15 N O3'
_chemical_formula_weight 221.25
_chemical_name_systematic
; 
 ? 
;
_space_group_crystal_system monoclinic
_space_group_IT_number 4
_space_group_name_Hall 'P 2yb'
_space_group_name_H-M_alt 'P 1 21 1'
_symmetry_space_group_name_Hall 'P 2yb'
_symmetry_space_group_name_H-M 'P 1 21 1'
_atom_sites_solution_hydrogens geom
_audit_creation_method SHELXL-2013
_cell_angle_alpha 90
_cell_angle_beta 108.878(3)
_cell_angle_gamma 90
_cell_formula_units_Z 2
_cell_length_a 8.4867(6)
_cell_length_b 6.5654(5)
_cell_length_c 11.1325(7)
_cell_measurement_reflns_used 3126
_cell_measurement_temperature 200(2)
_cell_measurement_theta_max 72.95
_cell_measurement_theta_min 4.20
_cell_volume 586.92(7)
_computing_cell_refinement 'Bruker SAINT'
_computing_data_collection 'Bruker APEX2'
_computing_data_reduction 'Bruker SAINT'
_computing_molecular_graphics 'Bruker SHELXTL'
_computing_publication_material 'Bruker SHELXTL'
_computing_structure_refinement 'SHELXL-2013 (Sheldrick, 2013)'
_computing_structure_solution 'SHELXS-97 (Sheldrick, 2008)'
_diffrn_ambient_temperature 200(2)
_diffrn_detector_area_resol_mean 8.33
_diffrn_measured_fraction_theta_full 0.961
_diffrn_measured_fraction_theta_max 0.932
_diffrn_measurement_device_type 'Bruker AXS APEX diffractometer'
_diffrn_measurement_method '\f and \w scans'
_diffrn_radiation_type CuK\a
_diffrn_radiation_wavelength 1.54178
_diffrn_reflns_av_R_equivalents 0.0305
_diffrn_reflns_av_unetI/netI 0.0356
_diffrn_reflns_Laue_measured_fraction_full 0.961
_diffrn_reflns_Laue_measured_fraction_max 0.932
_diffrn_reflns_limit_h_max 10
_diffrn_reflns_limit_h_min -8
_diffrn_reflns_limit_k_max 8
_diffrn_reflns_limit_k_min -8
_diffrn_reflns_limit_l_max 13
_diffrn_reflns_limit_l_min -13
_diffrn_reflns_number 5509
_diffrn_reflns_point_group_measured_fraction_full 0.901
_diffrn_reflns_point_group_measured_fraction_max 0.855
_diffrn_reflns_theta_full 66.000
_diffrn_reflns_theta_max 73.682
_diffrn_reflns_theta_min 4.197
_exptl_absorpt_coefficient_mu 0.741
_exptl_absorpt_correction_T_max 0.7538
_exptl_absorpt_correction_T_min 0.6091
_exptl_absorpt_correction_type multi-scan
_exptl_absorpt_process_details 'APEX2 (Bruker, 2007)'
_exptl_crystal_colour colourless
_exptl_crystal_density_diffrn 1.252
_exptl_crystal_description block
_exptl_crystal_F_000 236
_exptl_crystal_size_max 0.421
_exptl_crystal_size_mid 0.134
_exptl_crystal_size_min 0.117
_refine_diff_density_max 0.312
_refine_diff_density_min -0.392
_refine_diff_density_rms 0.076
_refine_ls_extinction_coef 0.072(18)
_refine_ls_extinction_expression Fc^*^=kFc[1+0.001xFc^2^\l^3^/sin(2\q)]^-1/4^
_refine_ls_extinction_method SHELXL
_refine_ls_goodness_of_fit_ref 1.091
_refine_ls_hydrogen_treatment constr
_refine_ls_matrix_type full
_refine_ls_number_parameters 136
_refine_ls_number_reflns 2033
_refine_ls_number_restraints 1
_refine_ls_restrained_S_all 1.091
_refine_ls_R_factor_all 0.1015
_refine_ls_R_factor_gt 0.0853
_refine_ls_shift/su_max 0.000
_refine_ls_shift/su_mean 0.000
_refine_ls_structure_factor_coef Fsqd
_refine_ls_weighting_details 'w=1/[\s^2^(Fo^2^)+(0.1754P)^2^+0.7040P] where P=(Fo^2^+2Fc^2^)/3'
_refine_ls_weighting_scheme calc
_refine_ls_wR_factor_gt 0.2531
_refine_ls_wR_factor_ref 0.2910
_reflns_Friedel_coverage 0.680
_reflns_Friedel_fraction_full 0.828
_reflns_Friedel_fraction_max 0.761
_reflns_number_gt 1791
_reflns_number_total 2033
_reflns_threshold_expression 'I > 2\s(I)'
_cod_data_source_file ol5014153_si_004.cif
_cod_data_source_block donw034SS
_cod_depositor_comments 'Adding full bibliography for 1516339--1516342.cif.'
_cod_database_code 1516339
_shelx_space_group_comment
; 
The symmetry employed for this shelxl refinement is uniquely defined 
by the following loop, which should always be used as a source of 
symmetry information in preference to the above space-group names. 
They are only intended as comments. 
;
_shelx_estimated_absorpt_t_min 0.746
_shelx_estimated_absorpt_t_max 0.918
_shelxl_version_number 2013-4

loop_
_space_group_symop_operation_xyz
'x, y, z'
'-x, y+1/2, -z'

loop_
_atom_site_label
_atom_site_type_symbol
_atom_site_fract_x
_atom_site_fract_y
_atom_site_fract_z
_atom_site_U_iso_or_equiv
_atom_site_adp_type
_atom_site_occupancy
_atom_site_site_symmetry_order
_atom_site_calc_flag
_atom_site_refinement_flags_posn
_atom_site_refinement_flags_adp
O1 O 0.6404(8) -0.0080(9) 0.2984(5) 0.0698(18) Uani 1 1 d . .
O2 O 0.4904(7) 0.1202(11) 0.4047(5) 0.0681(16) Uani 1 1 d . .
O3 O 0.8513(7) -0.0938(7) 0.5973(4) 0.0534(14) Uani 1 1 d . .
N1 N 0.6231(8) 0.1075(9) 0.3787(5) 0.0504(15) Uani 1 1 d . .
C1 C 0.7099(7) 0.1781(6) 0.8263(4) 0.0539(18) Uani 1 1 d G .
H1 H 0.6723 0.3003 0.7803 0.065 Uiso 1 1 calc R U
C2 C 0.6927(7) 0.1514(8) 0.9453(4) 0.065(2) Uani 1 1 d G .
H2A H 0.6434 0.2554 0.9807 0.078 Uiso 1 1 calc R U
C3 C 0.7477(8) -0.0274(9) 1.0127(4) 0.067(2) Uani 1 1 d G .
H3 H 0.7360 -0.0456 1.0940 0.080 Uiso 1 1 calc R U
C4 C 0.8199(8) -0.1796(7) 0.9610(4) 0.071(2) Uani 1 1 d G .
H4 H 0.8575 -0.3018 1.0071 0.085 Uiso 1 1 calc R U
C5 C 0.8371(7) -0.1529(7) 0.8420(4) 0.059(2) Uani 1 1 d G .
H5 H 0.8864 -0.2569 0.8067 0.070 Uiso 1 1 calc R U
C6 C 0.7821(7) 0.0259(7) 0.7747(3) 0.0462(16) Uani 1 1 d G .
C7 C 0.8049(9) 0.0510(9) 0.6471(6) 0.0442(15) Uani 1 1 d . .
C8 C 0.7818(9) 0.2579(9) 0.5868(6) 0.0430(15) Uani 1 1 d . .
H8 H 0.6804 0.3225 0.5974 0.052 Uiso 1 1 calc R U
C9 C 0.7623(8) 0.2500(9) 0.4453(6) 0.0410(14) Uani 1 1 d . .
H9 H 0.8680 0.1974 0.4355 0.049 Uiso 1 1 calc R U
C10 C 0.7223(10) 0.4559(11) 0.3793(6) 0.0506(17) Uani 1 1 d . .
H10A H 0.6157 0.5059 0.3867 0.061 Uiso 1 1 calc R U
H10B H 0.8103 0.5540 0.4240 0.061 Uiso 1 1 calc R U
C11 C 0.7086(12) 0.4516(13) 0.2395(7) 0.061(2) Uani 1 1 d . .
H11A H 0.6187 0.3590 0.1935 0.091 Uiso 1 1 calc R U
H11B H 0.8140 0.4040 0.2311 0.091 Uiso 1 1 calc R U
H11C H 0.6844 0.5890 0.2038 0.091 Uiso 1 1 calc R U
C12 C 0.9345(10) 0.3862(11) 0.6569(6) 0.0522(17) Uani 1 1 d . .
H12A H 1.0303 0.3403 0.6333 0.078 Uiso 1 1 calc R U
H12B H 0.9589 0.3706 0.7487 0.078 Uiso 1 1 calc R U
H12C H 0.9118 0.5298 0.6337 0.078 Uiso 1 1 calc R U

loop_
_atom_site_aniso_label
_atom_site_aniso_U_11
_atom_site_aniso_U_22
_atom_site_aniso_U_33
_atom_site_aniso_U_23
_atom_site_aniso_U_13
_atom_site_aniso_U_12
O1 0.090(4) 0.060(3) 0.057(3) -0.025(3) 0.021(3) -0.015(3)
O2 0.062(3) 0.079(4) 0.065(3) -0.004(3) 0.023(3) -0.018(3)
O3 0.084(4) 0.032(2) 0.048(2) -0.001(2) 0.028(2) 0.008(2)
N1 0.065(4) 0.045(3) 0.039(3) -0.002(3) 0.013(2) -0.009(3)
C1 0.065(5) 0.055(4) 0.041(3) 0.000(3) 0.016(3) 0.008(3)
C2 0.073(5) 0.081(6) 0.040(4) 0.001(4) 0.017(3) 0.010(4)
C3 0.081(6) 0.081(6) 0.037(3) 0.004(4) 0.016(3) -0.008(5)
C4 0.101(7) 0.067(6) 0.047(4) 0.011(3) 0.029(4) 0.013(5)
C5 0.089(6) 0.040(4) 0.046(4) 0.006(3) 0.021(4) 0.012(3)
C6 0.058(4) 0.043(3) 0.034(3) 0.002(3) 0.009(3) 0.002(3)
C7 0.058(4) 0.036(3) 0.037(3) -0.001(2) 0.013(3) 0.002(3)
C8 0.059(4) 0.030(3) 0.041(3) -0.002(3) 0.017(3) 0.001(3)
C9 0.051(3) 0.032(3) 0.040(3) -0.005(3) 0.014(2) -0.007(3)
C10 0.065(4) 0.046(4) 0.041(3) 0.000(3) 0.016(3) -0.007(3)
C11 0.078(5) 0.059(5) 0.042(3) 0.007(3) 0.015(3) -0.004(4)
C12 0.075(5) 0.034(3) 0.042(3) -0.006(3) 0.011(3) -0.008(3)

loop_
_atom_type_symbol
_atom_type_description
_atom_type_scat_dispersion_real
_atom_type_scat_dispersion_imag
_atom_type_scat_source
C C 0.0181 0.0091 'International Tables Vol C Tables 4.2.6.8 and 6.1.1.4'
H H 0.0000 0.0000 'International Tables Vol C Tables 4.2.6.8 and 6.1.1.4'
N N 0.0311 0.0180 'International Tables Vol C Tables 4.2.6.8 and 6.1.1.4'
O O 0.0492 0.0322 'International Tables Vol C Tables 4.2.6.8 and 6.1.1.4'

loop_
_geom_angle_atom_site_label_1
_geom_angle_atom_site_label_2
_geom_angle_atom_site_label_3
_geom_angle
O1 N1 O2 122.8(6)
O1 N1 C9 119.3(6)
O2 N1 C9 117.9(6)
C2 C1 C6 120.0
C1 C2 C3 120.0
C2 C3 C4 120.0
C5 C4 C3 120.0
C6 C5 C4 120.0
C5 C6 C1 120.0
C5 C6 C7 118.6(3)
C1 C6 C7 121.4(3)
O3 C7 C8 121.0(5)
O3 C7 C6 120.0(5)
C8 C7 C6 118.9(5)
C7 C8 C9 112.6(5)
C7 C8 C12 107.7(5)
C9 C8 C12 109.6(5)
N1 C9 C10 107.4(5)
N1 C9 C8 109.6(5)
C10 C9 C8 113.5(5)
C11 C10 C9 114.0(6)

loop_
_geom_bond_atom_site_label_1
_geom_bond_atom_site_label_2
_geom_bond_distance
O1 N1 1.217(8)
O2 N1 1.253(9)
O3 C7 1.227(8)
N1 C9 1.501(8)
C1 C2 1.3900
C1 C6 1.3900
C2 C3 1.3900
C3 C4 1.3900
C4 C5 1.3900
C5 C6 1.3900
C6 C7 1.504(7)
C7 C8 1.500(9)
C8 C9 1.531(8)
C8 C12 1.531(9)
C9 C10 1.523(9)
C10 C11 1.524(9)

loop_
_geom_torsion_atom_site_label_1
_geom_torsion_atom_site_label_2
_geom_torsion_atom_site_label_3
_geom_torsion_atom_site_label_4
_geom_torsion
C6 C1 C2 C3 0.0
C1 C2 C3 C4 0.0
C2 C3 C4 C5 0.0
C3 C4 C5 C6 0.0
C4 C5 C6 C1 0.0
C4 C5 C6 C7 179.1(5)
C2 C1 C6 C5 0.0
C2 C1 C6 C7 -179.1(5)
C5 C6 C7 O3 9.2(8)
C1 C6 C7 O3 -171.7(6)
C5 C6 C7 C8 -166.6(5)
C1 C6 C7 C8 12.5(8)
O3 C7 C8 C9 19.8(9)
C6 C7 C8 C9 -164.5(5)
O3 C7 C8 C12 -101.2(8)
C6 C7 C8 C12 74.6(7)
O1 N1 C9 C10 97.9(8)
O2 N1 C9 C10 -78.8(7)
O1 N1 C9 C8 -138.4(6)
O2 N1 C9 C8 44.9(8)
C7 C8 C9 N1 54.6(7)
C12 C8 C9 N1 174.4(5)
C7 C8 C9 C10 174.5(6)
C12 C8 C9 C10 -65.6(7)
N1 C9 C10 C11 -60.8(8)
C8 C9 C10 C11 177.9(6)
